data_2218282
loop_
_publ_author_name
'Thiam, Elhadj Ibrahima'
'Diop, Mayoro'
'Gaye, Mohamed'
'Sall, Abdou Salam'
'Barry, Aliou Hamady'

_publ_section_title
;
 1,2-Bis(<i>N</i>'-benzoylthioureido)benzene
;
_journal_coeditor_code WW2115
_journal_issue 5
_journal_name_full 'Acta Crystallographica Section E'
_journal_page_first o776
_journal_paper_doi 10.1107/S1600536808008374
_journal_volume 64
_journal_year 2008
_chemical_formula_iupac 'C22 H18 N4 O2 S2'
_chemical_formula_moiety 'C22 H18 N4 O2 S2'
_chemical_formula_sum 'C22 H18 N4 O2 S2'
_chemical_formula_weight 434.52
_chemical_name_systematic
;
1,2-Bis(<i>N</i>'-benzoylthioureido)benzene
;
_space_group_IT_number 2
_symmetry_cell_setting triclinic
_symmetry_space_group_name_Hall '-P 1'
_symmetry_space_group_name_H-M 'P -1'
_atom_sites_solution_hydrogens geom
_atom_sites_solution_primary direct
_atom_sites_solution_secondary difmap
_audit_creation_method SHELXL97
_cell_angle_alpha 77.88(5)
_cell_angle_beta 86.96(5)
_cell_angle_gamma 77.91(5)
_cell_formula_units_Z 2
_cell_length_a 7.1790(10)
_cell_length_b 12.064(2)
_cell_length_c 12.476(2)
_cell_measurement_reflns_used 6418
_cell_measurement_temperature 173(2)
_cell_measurement_theta_max 27.485
_cell_measurement_theta_min 0.998
_cell_volume 1033.0(4)
_computing_cell_refinement 'DENZO (Nonius, 1998)'
_computing_data_collection 'COLLECT (Nonius, 1998)'
_computing_data_reduction 'DENZO (Nonius, 1998)'
_computing_molecular_graphics 'PLATON (Spek, 2003)'
_computing_publication_material 'SHELXL97 (Sheldrick, 2008)'
_computing_structure_refinement 'SHELXL97 (Sheldrick, 2008)'
_computing_structure_solution 'SHELXS97 (Sheldrick, 2008)'
_diffrn_ambient_temperature 173(2)
_diffrn_measured_fraction_theta_full 0.993
_diffrn_measured_fraction_theta_max 0.993
_diffrn_measurement_device_type 'Nonius KappaCCD'
_diffrn_measurement_method \w
_diffrn_radiation_monochromator graphite
_diffrn_radiation_source 'fine-focus sealed tube'
_diffrn_radiation_type MoK\a
_diffrn_radiation_wavelength 0.71069
_diffrn_reflns_av_R_equivalents 0.0465
_diffrn_reflns_av_sigmaI/netI 0.0534
_diffrn_reflns_limit_h_max 8
_diffrn_reflns_limit_h_min -9
_diffrn_reflns_limit_k_max 15
_diffrn_reflns_limit_k_min -15
_diffrn_reflns_limit_l_max 14
_diffrn_reflns_limit_l_min -16
_diffrn_reflns_number 12922
_diffrn_reflns_theta_full 27.44
_diffrn_reflns_theta_max 27.44
_diffrn_reflns_theta_min 3.07
_diffrn_standards_number 0
_exptl_absorpt_coefficient_mu 0.285
_exptl_absorpt_correction_type none
_exptl_crystal_colour colorless
_exptl_crystal_density_diffrn 1.397
_exptl_crystal_density_method 'not measured'
_exptl_crystal_description prism
_exptl_crystal_F_000 452
_exptl_crystal_size_max 0.10
_exptl_crystal_size_mid 0.10
_exptl_crystal_size_min 0.10
_refine_diff_density_max 0.174
_refine_diff_density_min -0.238
_refine_ls_extinction_method none
_refine_ls_goodness_of_fit_ref 1.043
_refine_ls_hydrogen_treatment constr
_refine_ls_matrix_type full
_refine_ls_number_parameters 271
_refine_ls_number_reflns 4671
_refine_ls_number_restraints 0
_refine_ls_restrained_S_all 1.043
_refine_ls_R_factor_all 0.0774
_refine_ls_R_factor_gt 0.0466
_refine_ls_shift/su_max 0.000
_refine_ls_shift/su_mean 0.000
_refine_ls_structure_factor_coef Fsqd
_refine_ls_weighting_details 'calc w=1/[\s^2^(Fo^2^)+(0.048P)^2^+0.1332P] where P=(Fo^2^+2Fc^2^)/3'
_refine_ls_weighting_scheme calc
_refine_ls_wR_factor_gt 0.1065
_refine_ls_wR_factor_ref 0.1176
_reflns_number_gt 3234
_reflns_number_total 4671
_reflns_threshold_expression I>2\s(I)
_cod_data_source_file ww2115.cif
_cod_data_source_block I
_cod_original_cell_volume 1032.9(3)
_cod_database_code 2218282
_cod_database_fobs_code 2218282

loop_
_symmetry_equiv_pos_as_xyz
'x, y, z'
'-x, -y, -z'

loop_
_atom_site_type_symbol
_atom_site_label
_atom_site_fract_x
_atom_site_fract_y
_atom_site_fract_z
_atom_site_U_iso_or_equiv
_atom_site_adp_type
_atom_site_calc_flag
_atom_site_occupancy
S S1 0.51586(8) 0.37259(4) 0.93513(5) 0.0727(2) Uani d 1
S S2 0.83170(8) 0.17089(4) 0.50551(4) 0.06579(18) Uani d 1
O O6 0.69327(18) 0.01181(10) 0.86202(10) 0.0574(3) Uani d 1
O O7 0.5045(2) -0.09194(11) 0.70005(13) 0.0680(4) Uani d 1
N N1 0.5437(2) 0.23196(11) 0.78892(12) 0.0473(3) Uani d 1
H HN1 0.5932 0.1610 0.7809 0.057 Uiso calc 1
N N2 0.5204(2) 0.12967(12) 0.61750(12) 0.0529(4) Uani d 1
H HN2 0.4517 0.0797 0.6504 0.064 Uiso calc 1
N N3 0.6479(2) 0.15035(12) 0.96355(12) 0.0515(4) Uani d 1
H HN3 0.6623 0.1608 1.0301 0.062 Uiso calc 1
N N4 0.7603(2) -0.02950(12) 0.61097(12) 0.0536(4) Uani d 1
H HN4 0.8699 -0.0573 0.5818 0.064 Uiso calc 1
C C1 0.5672(2) 0.25055(15) 0.88870(15) 0.0487(4) Uani d 1
C C2 0.4547(2) 0.30447(14) 0.69408(14) 0.0464(4) Uani d 1
C C3 0.3759(3) 0.42184(16) 0.68239(17) 0.0617(5) Uani d 1
H H3 0.3854 0.4605 0.7402 0.074 Uiso calc 1
C C4 0.2842(3) 0.48218(17) 0.5872(2) 0.0740(6) Uani d 1
H H4 0.2306 0.5623 0.5801 0.089 Uiso calc 1
C C5 0.2688(3) 0.4288(2) 0.5025(2) 0.0798(7) Uani d 1
H H5 0.2044 0.4713 0.4374 0.096 Uiso calc 1
C C6 0.3477(3) 0.31235(19) 0.51256(18) 0.0724(6) Uani d 1
H H6 0.3376 0.2747 0.4541 0.087 Uiso calc 1
C C7 0.4408(3) 0.25085(15) 0.60686(15) 0.0516(4) Uani d 1
C C8 0.6935(3) 0.08886(14) 0.58002(13) 0.0499(4) Uani d 1
C C9 0.7082(2) 0.03836(14) 0.95003(14) 0.0432(4) Uani d 1
C C10 0.7920(2) -0.04822(14) 1.04687(14) 0.0439(4) Uani d 1
C C11 0.8139(3) -0.02222(17) 1.14823(16) 0.0581(5) Uani d 1
H H11 0.7708 0.0548 1.1588 0.070 Uiso calc 1
C C12 0.8976(3) -0.1075(2) 1.23359(17) 0.0704(6) Uani d 1
H H12 0.9132 -0.0886 1.3023 0.084 Uiso calc 1
C C13 0.9583(3) -0.2187(2) 1.22008(19) 0.0710(6) Uani d 1
H H13 1.0160 -0.2770 1.2792 0.085 Uiso calc 1
C C14 0.9358(3) -0.24622(18) 1.1207(2) 0.0716(6) Uani d 1
H H14 0.9773 -0.3237 1.1113 0.086 Uiso calc 1
C C15 0.8529(3) -0.16125(16) 1.03435(16) 0.0577(5) Uani d 1
H H15 0.8377 -0.1808 0.9659 0.069 Uiso calc 1
C C16 0.6757(3) -0.10936(15) 0.68221(15) 0.0526(4) Uani d 1
C C17 0.8076(3) -0.21596(14) 0.73653(14) 0.0489(4) Uani d 1
C C18 0.9977(3) -0.21949(15) 0.75364(15) 0.0553(5) Uani d 1
H H18 1.0507 -0.1534 0.7249 0.066 Uiso calc 1
C C19 1.1108(3) -0.31812(19) 0.81204(17) 0.0675(5) Uani d 1
H H19 1.2411 -0.3196 0.8238 0.081 Uiso calc 1
C C20 1.0355(4) -0.41383(19) 0.85309(19) 0.0795(7) Uani d 1
H H20 1.1136 -0.4819 0.8931 0.095 Uiso calc 1
C C21 0.8486(4) -0.41166(18) 0.8367(2) 0.0851(7) Uani d 1
H H21 0.7973 -0.4784 0.8656 0.102 Uiso calc 1
C C22 0.7330(3) -0.31380(17) 0.77883(18) 0.0671(5) Uani d 1
H H22 0.6028 -0.3132 0.7679 0.080 Uiso calc 1

loop_
_atom_site_aniso_label
_atom_site_aniso_U_11
_atom_site_aniso_U_22
_atom_site_aniso_U_33
_atom_site_aniso_U_12
_atom_site_aniso_U_13
_atom_site_aniso_U_23
S1 0.0863(4) 0.0478(3) 0.0852(4) 0.0036(3) -0.0164(3) -0.0301(3)
S2 0.0795(4) 0.0420(3) 0.0619(3) 0.0045(2) 0.0121(3) 0.0005(2)
O6 0.0759(9) 0.0422(7) 0.0499(7) 0.0008(6) -0.0060(6) -0.0115(6)
O7 0.0617(9) 0.0473(8) 0.0933(11) -0.0070(7) -0.0039(7) -0.0139(7)
N1 0.0511(8) 0.0349(7) 0.0515(9) 0.0007(6) 0.0017(6) -0.0090(6)
N2 0.0600(9) 0.0381(8) 0.0557(9) -0.0012(7) -0.0002(7) -0.0074(7)
N3 0.0593(9) 0.0430(8) 0.0502(9) 0.0006(7) -0.0080(7) -0.0139(7)
N4 0.0681(10) 0.0359(8) 0.0503(9) 0.0028(7) 0.0040(7) -0.0085(7)
C1 0.0435(9) 0.0428(10) 0.0598(11) -0.0055(7) 0.0006(8) -0.0136(8)
C2 0.0430(9) 0.0369(9) 0.0525(10) -0.0003(7) 0.0050(8) -0.0031(8)
C3 0.0693(13) 0.0397(10) 0.0671(13) 0.0032(9) 0.0049(10) -0.0062(9)
C4 0.0797(15) 0.0424(11) 0.0831(16) 0.0110(10) 0.0013(12) 0.0008(11)
C5 0.0891(16) 0.0591(13) 0.0713(15) 0.0162(12) -0.0161(12) 0.0041(11)
C6 0.0861(15) 0.0581(13) 0.0622(13) 0.0073(11) -0.0157(11) -0.0064(10)
C7 0.0535(10) 0.0379(9) 0.0553(11) 0.0037(8) 0.0004(8) -0.0049(8)
C8 0.0668(12) 0.0384(9) 0.0400(9) 0.0022(8) -0.0079(8) -0.0088(7)
C9 0.0383(9) 0.0412(9) 0.0501(10) -0.0093(7) 0.0036(7) -0.0091(8)
C10 0.0332(8) 0.0460(10) 0.0506(10) -0.0102(7) 0.0046(7) -0.0043(8)
C11 0.0636(12) 0.0558(12) 0.0549(11) -0.0167(10) -0.0032(9) -0.0061(9)
C12 0.0716(14) 0.0806(16) 0.0575(12) -0.0253(12) -0.0119(10) 0.0019(11)
C13 0.0523(12) 0.0764(16) 0.0692(15) -0.0135(11) -0.0067(10) 0.0209(12)
C14 0.0662(13) 0.0516(12) 0.0828(16) 0.0014(10) 0.0049(11) 0.0031(11)
C15 0.0589(12) 0.0489(11) 0.0595(12) -0.0048(9) 0.0052(9) -0.0053(9)
C16 0.0672(13) 0.0398(10) 0.0523(11) -0.0073(9) -0.0018(9) -0.0159(8)
C17 0.0652(12) 0.0359(9) 0.0435(9) -0.0045(8) 0.0058(8) -0.0108(7)
C18 0.0713(13) 0.0439(10) 0.0480(10) -0.0079(9) 0.0011(9) -0.0078(8)
C19 0.0661(13) 0.0658(13) 0.0600(12) 0.0041(11) 0.0022(10) -0.0071(10)
C20 0.0836(17) 0.0568(13) 0.0730(15) 0.0153(12) 0.0142(12) 0.0095(11)
C21 0.0904(18) 0.0458(12) 0.1012(18) -0.0055(12) 0.0261(14) 0.0099(12)
C22 0.0682(13) 0.0479(11) 0.0770(14) -0.0055(10) 0.0124(11) -0.0044(10)

loop_
_atom_type_symbol
_atom_type_description
_atom_type_scat_dispersion_real
_atom_type_scat_dispersion_imag
_atom_type_scat_source
C C 0.0033 0.0016 'International Tables Vol C Tables 4.2.6.8 and 6.1.1.4'
H H 0.0000 0.0000 'International Tables Vol C Tables 4.2.6.8 and 6.1.1.4'
O O 0.0106 0.0060 'International Tables Vol C Tables 4.2.6.8 and 6.1.1.4'
S S 0.1246 0.1234 'International Tables Vol C Tables 4.2.6.8 and 6.1.1.4'
N N 0.0061 0.0033 'International Tables Vol C Tables 4.2.6.8 and 6.1.1.4'

loop_
_geom_angle_atom_site_label_1
_geom_angle_atom_site_label_2
_geom_angle_atom_site_label_3
_geom_angle
_geom_angle_publ_flag
C1 N1 C2 132.18(15) y
C1 N1 HN1 113.9 ?
C2 N1 HN1 113.9 ?
C8 N2 C7 123.32(15) y
C8 N2 HN2 118.3 ?
C7 N2 HN2 118.3 ?
C9 N3 C1 130.47(15) y
C9 N3 HN3 114.8 ?
C1 N3 HN3 114.8 ?
C16 N4 C8 127.91(16) y
C16 N4 HN4 116.0 ?
C8 N4 HN4 116.0 ?
N1 C1 N3 113.59(14) ?
N1 C1 S1 129.80(15) y
N3 C1 S1 116.61(13) y
C3 C2 C7 118.45(17) ?
C3 C2 N1 125.64(17) ?
C7 C2 N1 115.87(15) ?
C4 C3 C2 120.1(2) ?
C4 C3 H3 119.9 ?
C2 C3 H3 119.9 ?
C5 C4 C3 121.14(19) ?
C5 C4 H4 119.4 ?
C3 C4 H4 119.4 ?
C4 C5 C6 119.4(2) ?
C4 C5 H5 120.3 ?
C6 C5 H5 120.3 ?
C7 C6 C5 120.3(2) ?
C7 C6 H6 119.9 ?
C5 C6 H6 119.9 ?
C6 C7 C2 120.62(17) ?
C6 C7 N2 120.04(18) ?
C2 C7 N2 119.32(16) ?
N2 C8 N4 116.00(17) ?
N2 C8 S2 124.29(13) y
N4 C8 S2 119.66(14) y
O6 C9 N3 121.30(16) y
O6 C9 C10 121.83(15) y
N3 C9 C10 116.87(15) ?
C15 C10 C11 118.55(18) ?
C15 C10 C9 117.42(16) ?
C11 C10 C9 124.03(16) ?
C12 C11 C10 120.43(19) ?
C12 C11 H11 119.8 ?
C10 C11 H11 119.8 ?
C13 C12 C11 120.5(2) ?
C13 C12 H12 119.7 ?
C11 C12 H12 119.7 ?
C12 C13 C14 119.8(2) ?
C12 C13 H13 120.1 ?
C14 C13 H13 120.1 ?
C13 C14 C15 120.1(2) ?
C13 C14 H14 119.9 ?
C15 C14 H14 119.9 ?
C10 C15 C14 120.55(19) ?
C10 C15 H15 119.7 ?
C14 C15 H15 119.7 ?
O7 C16 N4 121.91(18) y
O7 C16 C17 122.55(18) y
N4 C16 C17 115.53(17) ?
C18 C17 C22 118.80(18) ?
C18 C17 C16 122.79(16) ?
C22 C17 C16 118.25(17) ?
C19 C18 C17 120.57(18) ?
C19 C18 H18 119.7 ?
C17 C18 H18 119.7 ?
C20 C19 C18 120.0(2) ?
C20 C19 H19 120.0 ?
C18 C19 H19 120.0 ?
C21 C20 C19 120.1(2) ?
C21 C20 H20 120.0 ?
C19 C20 H20 120.0 ?
C20 C21 C22 120.8(2) ?
C20 C21 H21 119.6 ?
C22 C21 H21 119.6 ?
C21 C22 C17 119.7(2) ?
C21 C22 H22 120.1 ?
C17 C22 H22 120.1 ?

loop_
_geom_bond_atom_site_label_1
_geom_bond_atom_site_label_2
_geom_bond_distance
_geom_bond_publ_flag
S1 C1 1.6574(18) y
S2 C8 1.660(2) y
O6 C9 1.222(2) y
O7 C16 1.219(2) y
N1 C1 1.335(2) y
N1 C2 1.409(2) y
N1 HN1 0.8800 ?
N2 C8 1.336(2) y
N2 C7 1.435(2) y
N2 HN2 0.8800 ?
N3 C9 1.373(2) y
N3 C1 1.400(2) y
N3 HN3 0.8800 ?
N4 C16 1.384(2) y
N4 C8 1.385(2) y
N4 HN4 0.8800 ?
C2 C3 1.390(3) ?
C2 C7 1.395(3) ?
C3 C4 1.376(3) ?
C3 H3 0.9500 ?
C4 C5 1.368(3) ?
C4 H4 0.9500 ?
C5 C6 1.382(3) ?
C5 H5 0.9500 ?
C6 C7 1.375(3) ?
C6 H6 0.9500 ?
C9 C10 1.482(2) ?
C10 C15 1.381(3) ?
C10 C11 1.390(3) ?
C11 C12 1.379(3) ?
C11 H11 0.9500 ?
C12 C13 1.364(3) ?
C12 H12 0.9500 ?
C13 C14 1.375(3) ?
C13 H13 0.9500 ?
C14 C15 1.384(3) ?
C14 H14 0.9500 ?
C15 H15 0.9500 ?
C16 C17 1.484(3) ?
C17 C18 1.383(3) ?
C17 C22 1.390(3) ?
C18 C19 1.379(3) ?
C18 H18 0.9500 ?
C19 C20 1.368(3) ?
C19 H19 0.9500 ?
C20 C21 1.361(3) ?
C20 H20 0.9500 ?
C21 C22 1.378(3) ?
C21 H21 0.9500 ?
C22 H22 0.9500 ?

loop_
_geom_hbond_atom_site_label_D
_geom_hbond_atom_site_label_H
_geom_hbond_atom_site_label_A
_geom_hbond_site_symmetry_A
_geom_hbond_distance_DH
_geom_hbond_distance_HA
_geom_hbond_distance_DA
_geom_hbond_angle_DHA
N1 HN1 O6 . 0.88 1.88 2.633(2) 141.8
N2 HN2 O7 . 0.88 1.99 2.680(2) 133.9
N4 HN4 S2 2_756 0.88 2.61 3.478(2) 169.9

loop_
_geom_torsion_atom_site_label_1
_geom_torsion_atom_site_label_2
_geom_torsion_atom_site_label_3
_geom_torsion_atom_site_label_4
_geom_torsion
C2 N1 C1 N3 173.63(15)
C2 N1 C1 S1 -6.5(3)
C9 N3 C1 N1 1.1(3)
C9 N3 C1 S1 -178.77(14)
C1 N1 C2 C3 4.2(3)
C1 N1 C2 C7 -173.60(17)
C7 C2 C3 C4 1.0(3)
N1 C2 C3 C4 -176.74(18)
C2 C3 C4 C5 -0.1(3)
C3 C4 C5 C6 -0.4(4)
C4 C5 C6 C7 0.0(4)
C5 C6 C7 C2 0.9(3)
C5 C6 C7 N2 179.2(2)
C3 C2 C7 C6 -1.4(3)
N1 C2 C7 C6 176.58(18)
C3 C2 C7 N2 -179.69(16)
N1 C2 C7 N2 -1.7(2)
C8 N2 C7 C6 85.3(2)
C8 N2 C7 C2 -96.4(2)
C7 N2 C8 N4 170.75(15)
C7 N2 C8 S2 -6.4(2)
C16 N4 C8 N2 -5.1(3)
C16 N4 C8 S2 172.23(14)
C1 N3 C9 O6 -1.2(3)
C1 N3 C9 C10 178.76(15)
O6 C9 C10 C15 -0.2(2)
N3 C9 C10 C15 179.91(15)
O6 C9 C10 C11 179.29(16)
N3 C9 C10 C11 -0.6(2)
C15 C10 C11 C12 1.1(3)
C9 C10 C11 C12 -178.39(16)
C10 C11 C12 C13 -0.7(3)
C11 C12 C13 C14 0.0(3)
C12 C13 C14 C15 0.4(3)
C11 C10 C15 C14 -0.7(3)
C9 C10 C15 C14 178.77(16)
C13 C14 C15 C10 0.0(3)
C8 N4 C16 O7 24.1(3)
C8 N4 C16 C17 -154.85(16)
O7 C16 C17 C18 -153.22(18)
N4 C16 C17 C18 25.7(2)
O7 C16 C17 C22 22.0(3)
N4 C16 C17 C22 -159.06(17)
C22 C17 C18 C19 -0.3(3)
C16 C17 C18 C19 174.92(17)
C17 C18 C19 C20 0.4(3)
C18 C19 C20 C21 -0.3(3)
C19 C20 C21 C22 0.1(4)
C20 C21 C22 C17 0.0(4)
C18 C17 C22 C21 0.1(3)
C16 C17 C22 C21 -175.32(19)

loop_
_cod_related_entry_id
_cod_related_entry_database
_cod_related_entry_code
1 ChemSpider 881888
